data_9003476
loop_
_publ_author_name
'Post, J. E.'
'Heaney, P. J.'

_publ_section_title
;
 Neutron and synchrotron X-ray diffraction study of the structures
 and dehydration behaviors of ramsdellite and "groutellite"
;
_journal_name_full 'American Mineralogist'
_journal_page_first 969
_journal_page_last 975
_journal_volume 89
_journal_year 2004
_chemical_formula_sum 'Mn O2'
_chemical_name_mineral Groutellite
_space_group_IT_number 62
_symmetry_space_group_name_Hall '-P 2ac 2n'
_symmetry_space_group_name_H-M 'P n m a'
_cell_angle_alpha 90
_cell_angle_beta 90
_cell_angle_gamma 90
_cell_length_a 9.5155
_cell_length_b 2.8644
_cell_length_c 4.7061
_cell_formula_units_Z 4
_cell_volume 128.270
_database_code_amcsd 0003566
_exptl_crystal_density_diffrn 4.502
_cod_database_code 9003476

loop_
_space_group_symop_operation_xyz
x,y,z
x,1/2-y,z
-x,1/2+y,-z
1/2-x,1/2+y,1/2+z
1/2+x,1/2-y,1/2-z
1/2+x,y,1/2-z
1/2-x,-y,1/2+z
-x,-y,-z

loop_
_atom_site_label
_atom_site_fract_x
_atom_site_fract_y
_atom_site_fract_z
_atom_site_U_iso_or_equiv
Mn 0.14160 0.25000 0.04070 0.03930
O1 0.95770 0.25000 0.78190 0.04600
O2 0.27910 0.25000 0.34200 0.04600

loop_
_cod_related_entry_id
_cod_related_entry_database
_cod_related_entry_code
1 ChemSpider 10609227
2 AMCSD 0003566
